data_2005140
loop_
_publ_author_name
'Poto\<c\<n\'ak, I.'
'Dunaj-Jur\<co, M.'
'Miklo\<s, D.'
'J\"ager, L.'

_publ_section_title
;
 (Dicyanamido)bis(1,10-phenanthroline)copper(II) Tricyanomethanide
;
_journal_issue 7
_journal_name_full 'Acta Crystallographica Section C'
_journal_page_first 1653
_journal_page_last 1655
_journal_paper_doi 10.1107/S010827019600296X
_journal_volume 52
_journal_year 1996
_chemical_formula_iupac '[Cu (C2 N3) (C12 H8 N2)2] (C4 N3)'
_chemical_formula_moiety '[Cu(phen)~2~N(CN)~2~] + [C(CN)~3~] -'
_chemical_formula_structural '[Cu(phen)~2~N(CN)~2~]^+^[C(CN)~3~]^-^'
_chemical_formula_sum 'C30 H16 Cu N10'
_chemical_formula_weight 580.07
_chemical_name_systematic
;
Dicyanamidebis(1,10-phenanthroline)copper(II) Tricyanomethanide.
;
_space_group_IT_number 14
_symmetry_cell_setting monoclinic
_symmetry_space_group_name_Hall '-P 2yn'
_symmetry_space_group_name_H-M 'P 1 21/n 1'
_audit_creation_method SHELXL
_cell_angle_alpha 90.00
_cell_angle_beta 100.22(6)
_cell_angle_gamma 90.00
_cell_formula_units_Z 4
_cell_length_a 10.080(7)
_cell_length_b 12.972(7)
_cell_length_c 19.874(13)
_cell_measurement_reflns_used 19
_cell_measurement_temperature 293(2)
_cell_measurement_theta_max 11.66
_cell_measurement_theta_min 3.82
_cell_volume 2557(3)
_computing_cell_refinement 'SYNTEX P21 software'
_computing_data_collection 'SYNTEX P21 software'
_computing_data_reduction 'XP21 (Pavel\<c\'ik, 1993)'
_computing_molecular_graphics 'ORTEP (Johnson, 1965)'
_computing_publication_material 'SHELXL-93 (Sheldrick, 1993)'
_computing_structure_refinement 'SHELXL-93 (Sheldrick, 1993)'
_computing_structure_solution 'SHELXS-86 (Sheldrick, 1990)'
_diffrn_ambient_temperature 293(2)
_diffrn_measurement_device 'Syntex P2~1~ diffractometer'
_diffrn_measurement_method \q-2\q
_diffrn_radiation_monochromator graphite
_diffrn_radiation_source 'fine-focus sealed tube'
_diffrn_radiation_type MoK\a
_diffrn_radiation_wavelength 0.71073
_diffrn_reflns_av_R_equivalents 0.0311
_diffrn_reflns_av_sigmaI/netI 0.0595
_diffrn_reflns_limit_h_max 9
_diffrn_reflns_limit_h_min 0
_diffrn_reflns_limit_k_max 16
_diffrn_reflns_limit_k_min 0
_diffrn_reflns_limit_l_max 25
_diffrn_reflns_limit_l_min -25
_diffrn_reflns_number 4505
_diffrn_reflns_theta_max 25.00
_diffrn_reflns_theta_min 1.88
_diffrn_standards_decay_% <3
_diffrn_standards_interval_count 98
_diffrn_standards_number 2
_exptl_absorpt_coefficient_mu 0.896
_exptl_absorpt_correction_type none
_exptl_crystal_colour 'dark green'
_exptl_crystal_density_diffrn 1.506
_exptl_crystal_density_meas 1.460(10)
_exptl_crystal_density_method 'flotation in a mixture of CCl~4~--CHBr~3~ and benzene'
_exptl_crystal_description needle
_exptl_crystal_F_000 1180
_exptl_crystal_size_max 0.7
_exptl_crystal_size_mid 0.35
_exptl_crystal_size_min 0.15
_refine_diff_density_max 0.444
_refine_diff_density_min -0.474
_refine_ls_extinction_method none
_refine_ls_goodness_of_fit_all 1.022
_refine_ls_goodness_of_fit_obs 1.145
_refine_ls_hydrogen_treatment refall
_refine_ls_matrix_type full
_refine_ls_number_parameters 434
_refine_ls_number_reflns 4176
_refine_ls_number_restraints 0
_refine_ls_restrained_S_all 1.068
_refine_ls_restrained_S_obs 1.145
_refine_ls_R_factor_all 0.1095
_refine_ls_R_factor_obs 0.0487
_refine_ls_shift/esd_max 0.006
_refine_ls_shift/esd_mean 0.000
_refine_ls_structure_factor_coef Fsqd
_refine_ls_weighting_details 'w = 1/[\s^2^(Fo^2^)+(0.0646P)^2^+0.6875P] where P=(Fo^2^+2Fc^2^)/3'
_refine_ls_weighting_scheme calc
_refine_ls_wR_factor_all 0.1284
_refine_ls_wR_factor_obs 0.1013
_reflns_number_observed 2477
_reflns_number_total 4242
_reflns_observed_criterion >2sigma(I)
_cod_data_source_file ka1175.cif
_cod_data_source_block ft5b
_cod_depositor_comments
;
The following automatic conversions were performed:

'_refine_ls_weighting_scheme' value 'calc w =
1/[\s^2^(Fo^2^)+(0.0646P)^2^+0.6875P] where P=(Fo^2^+2Fc^2^)/3' was
changed to 'calc'. New tag '_refine_ls_weighting_details' was
created. The value of the new tag was set to 'w =
1/[\s^2^(Fo^2^)+(0.0646P)^2^+0.6875P] where P=(Fo^2^+2Fc^2^)/3'.

Automatic conversion script
Id: cif_fix_values 3143 2015-03-26 13:38:13Z robertas 
;
_cod_original_cell_volume 2557.(3)
_cod_original_sg_symbol_H-M 'P 21/n'
_cod_database_code 2005140

loop_
_symmetry_equiv_pos_as_xyz
'x, y, z'
'-x+1/2, y+1/2, -z+1/2'
'-x, -y, -z'
'x-1/2, -y-1/2, z-1/2'

loop_
_atom_site_aniso_label
_atom_site_aniso_U_11
_atom_site_aniso_U_22
_atom_site_aniso_U_33
_atom_site_aniso_U_12
_atom_site_aniso_U_13
_atom_site_aniso_U_23
Cu 0.0423(3) 0.0493(3) 0.0509(3) 0.0052(3) -0.0017(2) -0.0005(3)
N2 0.049(2) 0.065(3) 0.077(3) -0.009(2) -0.006(2) 0.007(2)
C2 0.043(3) 0.074(4) 0.068(3) 0.001(3) -0.005(2) 0.021(3)
N1 0.077(3) 0.067(3) 0.172(5) -0.012(3) -0.041(3) 0.044(3)
N3 0.078(3) 0.064(3) 0.087(3) -0.010(2) 0.023(2) -0.008(2)
C3 0.053(3) 0.050(3) 0.067(3) 0.002(2) 0.017(2) 0.002(2)
N11 0.044(2) 0.058(2) 0.055(2) 0.003(2) -0.007(2) 0.001(2)
N21 0.047(2) 0.050(2) 0.047(2) 0.000(2) 0.000(2) -0.003(2)
N31 0.041(2) 0.046(2) 0.047(2) 0.005(2) 0.004(2) 0.006(2)
N41 0.055(2) 0.042(2) 0.042(2) 0.001(2) 0.003(2) 0.005(2)
C11 0.040(2) 0.046(3) 0.052(2) 0.003(2) 0.011(2) 0.008(2)
C12 0.069(4) 0.075(4) 0.070(3) 0.003(3) -0.018(3) -0.008(3)
C13 0.055(3) 0.108(5) 0.074(4) -0.003(3) -0.018(3) 0.021(4)
C14 0.041(3) 0.093(5) 0.085(4) 0.014(3) 0.004(3) 0.037(4)
C15 0.050(3) 0.061(3) 0.068(3) 0.015(2) 0.014(2) 0.022(3)
C16 0.079(4) 0.067(4) 0.089(4) 0.031(3) 0.038(3) 0.032(3)
C21 0.050(3) 0.048(3) 0.044(2) -0.002(2) 0.012(2) 0.005(2)
C22 0.063(3) 0.061(3) 0.058(3) -0.010(3) -0.005(3) -0.005(3)
C23 0.100(5) 0.071(4) 0.060(3) -0.024(3) -0.007(3) -0.008(3)
C24 0.115(5) 0.052(3) 0.068(4) -0.011(3) 0.025(3) -0.016(3)
C25 0.082(3) 0.042(3) 0.060(3) 0.001(2) 0.026(3) -0.001(2)
C26 0.104(5) 0.053(3) 0.084(4) 0.018(3) 0.041(4) 0.008(3)
C31 0.034(2) 0.039(2) 0.052(2) 0.000(2) 0.004(2) -0.003(2)
C32 0.047(3) 0.062(3) 0.058(3) 0.005(2) 0.013(2) 0.013(2)
C33 0.063(3) 0.062(3) 0.054(3) 0.003(2) 0.004(3) 0.016(2)
C34 0.054(3) 0.054(3) 0.070(3) 0.012(2) -0.004(3) 0.010(2)
C35 0.044(3) 0.044(2) 0.061(3) 0.005(2) 0.007(2) -0.002(2)
C36 0.044(3) 0.061(3) 0.081(4) 0.014(2) 0.006(3) -0.002(3)
C41 0.045(2) 0.033(2) 0.051(2) -0.004(2) 0.007(2) -0.003(2)
C42 0.063(4) 0.057(3) 0.059(3) 0.001(3) 0.000(3) 0.006(2)
C43 0.089(4) 0.072(4) 0.056(3) -0.007(3) 0.023(3) 0.006(3)
C44 0.067(4) 0.069(4) 0.066(3) -0.008(3) 0.025(3) -0.012(3)
C45 0.053(3) 0.045(3) 0.055(3) -0.005(2) 0.013(2) -0.009(2)
C46 0.051(3) 0.065(3) 0.081(4) 0.000(3) 0.025(3) -0.015(3)
C4 0.057(3) 0.069(3) 0.058(3) -0.008(2) 0.006(2) -0.001(2)
C5 0.059(3) 0.096(4) 0.067(4) 0.024(3) 0.009(3) 0.005(3)
N5 0.106(4) 0.180(6) 0.090(4) 0.053(4) 0.035(3) 0.042(4)
C6 0.079(4) 0.053(3) 0.065(3) -0.009(3) -0.001(3) -0.005(3)
N6 0.113(4) 0.089(4) 0.091(4) 0.005(3) -0.025(3) 0.010(3)
C7 0.070(4) 0.094(4) 0.064(3) -0.029(3) 0.014(3) -0.032(3)
N7 0.068(4) 0.171(6) 0.117(4) -0.042(4) 0.029(3) -0.061(4)

loop_
_atom_site_label
_atom_site_occupancy
_atom_site_fract_x
_atom_site_fract_y
_atom_site_fract_z
_atom_site_U_iso_or_equiv
_atom_site_thermal_displace_type
_atom_site_calc_flag
_atom_site_type_symbol
Cu 1 .22641(5) .27679(4) .92376(3) .0487(2) Uani d Cu
N2 1 .1063(4) .1559(3) .9241(2) .0659(11) Uani d N
C2 1 .0718(4) .0732(5) .9196(2) .0634(13) Uani d C
N1 1 .0462(5) -.0236(4) .9197(3) .113(2) Uani d N
N3 1 -0.1464(5) -0.1214(3) .8669(2) .0752(12) Uani d N
C3 1 -.0598(5) -.0708(4) .8899(2) .0562(12) Uani d C
N11 1 .0831(3) .3628(3) .8706(2) .0544(9) Uani d N
N21 1 .2555(3) .4103(3) .9809(2) .0488(9) Uani d N
N31 1 .3794(3) .2014(2) .9785(2) .0453(8) Uani d N
N41 1 .3573(3) .2718(3) .8518(2) .0471(8) Uani d N
C11 1 .0716(4) .4581(3) .8964(2) .0458(10) Uani d C
C12 1 -.0018(5) .3364(5) .8145(3) .075(2) Uani d C
C13 1 -0.1003(5) .4026(6) .7818(3) .082(2) Uani d C
C14 1 -0.1118(5) .4966(5) .8082(3) .074(2) Uani d C
C15 1 -.0251(4) .5281(4) .8676(2) .0590(12) Uani d C
C16 1 -.0308(6) .6253(4) .9005(3) .075(2) Uani d C
C21 1 .1644(4) .4833(3) .9571(2) .0470(10) Uani d C
C22 1 .3465(5) .4336(4) 1.0360(2) .0626(13) Uani d C
C23 1 .3468(7) .5266(5) 1.0695(3) .080(2) Uani d C
C24 1 .2518(7) .5966(5) 1.0464(3) .077(2) Uani d C
C25 1 .1563(5) .5785(3) .9880(2) .0595(12) Uani d C
C26 1 .0553(6) .6486(4) .9577(3) .077(2) Uani d C
C31 1 .4841(4) .1854(3) .9464(2) .0423(10) Uani d C
C32 1 .3866(5) .1651(4) 1.0410(2) .0548(12) Uani d C
C33 1 .4968(5) .1136(4) 1.0755(3) .0602(13) Uani d C
C34 1 .6034(5) .0985(4) 1.0441(3) .0609(13) Uani d C
C35 1 .5996(4) .1332(3) .9773(2) .0503(10) Uani d C
C36 1 .7041(5) .1175(4) .9389(3) .0627(13) Uani d C
C41 1 .4726(4) .2221(3) .8783(2) .0431(9) Uani d C
C42 1 .3449(6) .3051(4) .7884(3) .0612(14) Uani d C
C43 1 .4451(6) .2938(4) .7494(3) .0710(15) Uani d C
C44 1 .5597(6) .2449(4) .7759(3) .0658(14) Uani d C
C45 1 .5767(4) .2052(3) .8424(2) .0507(11) Uani d C
C46 1 .6926(5) .1507(4) .8747(3) .0639(14) Uani d C
C4 1 -0.1316(5) .9089(4) .2813(2) .0620(12) Uani d C
C5 1 -0.1507(5) .8687(5) .3429(3) .0745(15) Uani d C
N5 1 -0.1617(5) .8347(5) .3942(3) .123(2) Uani d N
C6 1 -0.2402(5) .9513(4) .2366(3) .0673(13) Uani d C
N6 1 -0.3286(5) .9857(4) .2005(3) .103(2) Uani d N
C7 1 -.0028(6) .9029(4) .2651(3) .075(2) Uani d C
N7 1 .1009(5) .8970(5) .2521(3) .117(2) Uani d N
H12 1 .007(5) .268(4) .801(3) .076(16) Uiso d H
H13 1 -0.148(5) .377(4) .745(3) .088(18) Uiso d H
H14 1 -0.179(5) .539(4) .788(3) .103(19) Uiso d H
H16 1 -0.103(5) .669(4) .879(2) .076(15) Uiso d H
H22 1 .407(5) .386(4) 1.048(2) .078(17) Uiso d H
H23 1 .403(6) .537(4) 1.109(3) .102(19) Uiso d H
H24 1 .242(4) .655(4) 1.065(2) .065(15) Uiso d H
H26 1 .058(5) .718(4) .978(3) .094(18) Uiso d H
H32 1 .310(3) .171(3) 1.0567(16) .023(9) Uiso d H
H33 1 .496(4) .089(3) 1.119(2) .054(12) Uiso d H
H34 1 .674(4) .063(3) 1.066(2) .065(14) Uiso d H
H36 1 .775(4) .079(3) .9611(19) .046(11) Uiso d H
H42 1 .274(4) .333(3) .775(2) .050(14) Uiso d H
H43 1 .430(5) .331(4) .704(3) .107(19) Uiso d H
H44 1 .636(5) .235(3) .754(2) .065(13) Uiso d H
H46 1 .758(4) .142(3) .850(2) .050(12) Uiso d H

loop_
_atom_type_symbol
_atom_type_description
_atom_type_scat_dispersion_real
_atom_type_scat_dispersion_imag
_atom_type_scat_source
C C 0.0033 0.0016 'International Tables Vol C Tables 4.2.6.8 and 6.1.1.4'
H H 0.0000 0.0000 'International Tables Vol C Tables 4.2.6.8 and 6.1.1.4'
N N 0.0061 0.0033 'International Tables Vol C Tables 4.2.6.8 and 6.1.1.4'
Cu Cu 0.3201 1.2651 'International Tables Vol C Tables 4.2.6.8 and 6.1.1.4'

loop_
_geom_angle_atom_site_label_1
_geom_angle_atom_site_label_2
_geom_angle_atom_site_label_3
_geom_angle
_geom_angle_publ_flag
N11 Cu N31 175.12(14) yes
N11 Cu N2 93.4(2) yes
N31 Cu N2 91.4(2) yes
N11 Cu N21 80.79(15) yes
N31 Cu N21 95.22(14) yes
N2 Cu N21 133.6(2) yes
N11 Cu N41 98.04(14) yes
N31 Cu N41 80.69(14) yes
N2 Cu N41 115.7(2) yes
N21 Cu N41 110.70(13) yes
C2 N2 Cu 159.0(4) yes
N2 C2 N1 172.8(5) yes
C3 N1 C2 128.2(4) yes
N3 C3 N1 172.6(5) yes
C12 N11 C11 118.1(4) ?
C12 N11 Cu 127.3(4) ?
C11 N11 Cu 114.6(3) ?
C22 N21 C21 117.2(4) ?
C22 N21 Cu 130.8(3) ?
C21 N21 Cu 112.0(3) ?
C32 N31 C31 118.5(4) ?
C32 N31 Cu 127.0(3) ?
C31 N31 Cu 114.5(3) ?
C42 N41 C41 117.3(4) ?
C42 N41 Cu 132.4(3) ?
C41 N41 Cu 110.4(3) ?
N11 C11 C15 123.0(4) ?
N11 C11 C21 116.4(4) ?
C15 C11 C21 120.6(4) ?
N11 C12 C13 122.5(6) ?
C14 C13 C12 119.0(6) ?
C13 C14 C15 120.7(5) ?
C11 C15 C14 116.6(5) ?
C11 C15 C16 118.3(5) ?
C14 C15 C16 125.1(5) ?
C26 C16 C15 121.1(5) ?
N21 C21 C25 124.1(4) ?
N21 C21 C11 116.1(4) ?
C25 C21 C11 119.8(4) ?
N21 C22 C23 122.6(5) ?
C24 C23 C22 119.1(5) ?
C23 C24 C25 121.3(5) ?
C21 C25 C24 115.6(5) ?
C21 C25 C26 118.5(5) ?
C24 C25 C26 125.8(5) ?
C16 C26 C25 121.7(5) ?
N31 C31 C35 122.1(4) ?
N31 C31 C41 117.6(3) ?
C35 C31 C41 120.3(4) ?
N31 C32 C33 123.3(5) ?
C34 C33 C32 118.7(5) ?
C33 C34 C35 120.2(4) ?
C31 C35 C34 117.1(4) ?
C31 C35 C36 118.4(4) ?
C34 C35 C36 124.5(4) ?
C46 C36 C35 121.4(5) ?
N41 C41 C45 123.5(4) ?
N41 C41 C31 116.8(4) ?
C45 C41 C31 119.7(4) ?
N41 C42 C43 123.1(5) ?
C44 C43 C42 119.5(5) ?
C43 C44 C45 119.9(5) ?
C41 C45 C44 116.7(4) ?
C41 C45 C46 118.9(4) ?
C44 C45 C46 124.4(5) ?
C36 C46 C45 121.4(5) ?
C5 C4 C7 117.9(5) yes
C5 C4 C6 119.9(5) yes
C7 C4 C6 122.1(5) yes
N5 C5 C4 177.6(6) yes
N6 C6 C4 179.7(5) yes
N7 C7 C4 179.2(7) yes

loop_
_geom_bond_atom_site_label_1
_geom_bond_atom_site_label_2
_geom_bond_distance
_geom_bond_publ_flag
Cu N11 1.977(4) yes
Cu N31 1.981(3) yes
Cu N2 1.982(4) yes
Cu N21 2.064(3) yes
Cu N41 2.112(4) yes
N2 C2 1.126(6) yes
C2 N1 1.282(7) yes
N1 C3 1.282(6) yes
N3 C3 1.123(6) yes
N11 C12 1.323(6) ?
N11 C11 1.351(5) ?
N21 C22 1.331(5) ?
N21 C21 1.345(5) ?
N31 C32 1.317(5) ?
N31 C31 1.343(5) ?
N41 C42 1.316(6) ?
N41 C41 1.351(5) ?
C11 C15 1.381(6) ?
C11 C21 1.427(6) ?
C12 C13 1.385(8) ?
C13 C14 1.340(8) ?
C14 C15 1.400(7) ?
C15 C16 1.427(7) ?
C16 C26 1.337(8) ?
C21 C25 1.388(6) ?
C22 C23 1.378(7) ?
C23 C24 1.340(8) ?
C24 C25 1.391(7) ?
C25 C26 1.417(7) ?
C31 C35 1.392(5) ?
C31 C41 1.420(5) ?
C32 C33 1.370(6) ?
C33 C34 1.349(7) ?
C34 C35 1.396(6) ?
C35 C36 1.420(6) ?
C36 C46 1.332(7) ?
C41 C45 1.388(6) ?
C42 C43 1.386(7) ?
C43 C44 1.341(7) ?
C44 C45 1.399(7) ?
C45 C46 1.418(6) ?
C4 C5 1.374(7) yes
C4 C7 1.394(8) yes
C4 C6 1.395(7) yes
C5 N5 1.135(7) yes
C6 N6 1.132(6) yes
C7 N7 1.123(6) yes
